data_7222394
loop_
_publ_author_name
'Garcia-Moreno, O.'
'Gallardo Amores, J.M.'
'Alvarez-Vega, M.'
'Sanjuan, M.L.'
'Garcia-Jaca, J.'
'Garcia-Alvarado, F.'
'Amador, U.'

_publ_section_title
;
 Influence of the structure on the electrochemical performance of lithium
 transition metal phosphates as cathodic materials in rechargeable lithium
 batteries: a new high-pressure form of Li M P O4 (M = Fe and Ni)
;
_journal_name_full 'Journal of Materials Chemistry'
_journal_page_first 1570
_journal_page_last 1576
_journal_volume 13
_journal_year 2001
_chemical_formula_sum 'Fe Li O4 P'
_chemical_name_systematic 'Li Fe (P O4)'
_space_group_IT_number 62
_symmetry_space_group_name_Hall '-P 2ac 2n'
_symmetry_space_group_name_H-M 'P n m a'
_cell_angle_alpha 90
_cell_angle_beta 90
_cell_angle_gamma 90
_cell_formula_units_Z 4
_cell_length_a 10.227
_cell_length_b 6.0048
_cell_length_c 4.6918
_cell_volume 288.129
_citation_journal_id_ASTM JMACEP
_cod_data_source_file Garcia-Moreno_JMACEP_2001_377.cif
_cod_data_source_block Fe1Li1O4P1
_cod_original_cell_volume 288.1286
_cod_original_formula_sum 'Fe1 Li1 O4 P1'
_cod_database_code 7222394

loop_
_symmetry_equiv_pos_as_xyz
x,y,z
-x+1/2,-y,z+1/2
x+1/2,-y+1/2,-z+1/2
-x,y+1/2,-z
-x,-y,-z
x-1/2,y,-z-1/2
-x-1/2,y-1/2,z-1/2
x,-y-1/2,z

loop_
_atom_site_label
_atom_site_type_symbol
_atom_site_fract_x
_atom_site_fract_y
_atom_site_fract_z
_atom_site_occupancy
_atom_site_U_iso_or_equiv
O1 O-2 0.094 0.25 0.746 1 0.0
O2 O-2 0.451 0.25 0.193 1 0.0
O3 O-2 0.167 0.05 0.3 1 0.0
P1 P+5 0.0943 0.25 0.4265 1 0.0
Fe1 Fe+2 0.2857 0.25 0.9737 1 0.0
Li1 Li+1 0 0 0 1 0.0
